data_1563594
loop_
_publ_author_name
'Min, Sehye'
'Choi, Jonghoon'
'Yoo, Changho'
'Graham, Peter M.'
'Lee, Yunho'

_publ_section_title
;
 Ni(0)-Promoted Activation of Csp2--H and Csp2--O Bonds
;
_journal_name_full 'Chemical Science'
_journal_paper_doi 10.1039/D1SC02210E
_journal_year 2021
_chemical_formula_moiety 'C39 H51 N Ni P2'
_chemical_formula_sum 'C39 H51 N Ni P2'
_chemical_formula_weight 654.46
_chemical_properties_physical Air-sensitive,Moisture-sensitive,Oxygen-sensitive
_space_group_crystal_system triclinic
_space_group_IT_number 2
_space_group_name_Hall '-P 1'
_space_group_name_H-M_alt 'P -1'
_atom_sites_solution_hydrogens geom
_audit_creation_method SHELXL-2013
_audit_update_record
;
2019-11-28 deposited with the CCDC.	2021-06-17 downloaded from the CCDC.
;
_cell_angle_alpha 109.18(3)
_cell_angle_beta 106.05(3)
_cell_angle_gamma 91.67(3)
_cell_formula_units_Z 2
_cell_length_a 11.323(2)
_cell_length_b 11.661(2)
_cell_length_c 14.412(3)
_cell_measurement_reflns_used 26325
_cell_measurement_temperature 100(2)
_cell_measurement_theta_max 37.677
_cell_measurement_theta_min 1.546
_cell_volume 1712.1(7)
_computing_cell_refinement HKL3000
_computing_data_collection 'PAL ADSC Quantum-210 ADX Program'
_computing_data_reduction HKL3000
_computing_molecular_graphics ORTEP3
_computing_publication_material 'Bruker SHELXTL'
_computing_structure_refinement 'SHELXL-2013 (Sheldrick, 2013)'
_computing_structure_solution 'SHELXL-2013 (Sheldrick, 2013)'
_diffrn_ambient_temperature 100(2)
_diffrn_measured_fraction_theta_full 0.946
_diffrn_measured_fraction_theta_max 0.737
_diffrn_measurement_device_type 'ADSC Q210 CCD area detector'
_diffrn_measurement_method 'omega scans'
_diffrn_radiation_type Synchrotron
_diffrn_radiation_wavelength 0.700
_diffrn_reflns_av_R_equivalents 0.0494
_diffrn_reflns_av_unetI/netI 0.0806
_diffrn_reflns_Laue_measured_fraction_full 0.946
_diffrn_reflns_Laue_measured_fraction_max 0.737
_diffrn_reflns_limit_h_max 18
_diffrn_reflns_limit_h_min -18
_diffrn_reflns_limit_k_max 20
_diffrn_reflns_limit_k_min -20
_diffrn_reflns_limit_l_max 24
_diffrn_reflns_limit_l_min -24
_diffrn_reflns_number 26325
_diffrn_reflns_point_group_measured_fraction_full 0.946
_diffrn_reflns_point_group_measured_fraction_max 0.737
_diffrn_reflns_theta_full 24.835
_diffrn_reflns_theta_max 37.677
_diffrn_reflns_theta_min 1.546
_diffrn_source 'PLSII 2D bending magnet'
_exptl_absorpt_coefficient_mu 0.685
_exptl_absorpt_correction_T_max 1
_exptl_absorpt_correction_T_min 0.8155
_exptl_absorpt_correction_type empirical
_exptl_absorpt_process_details 'HKL3000 Scalepack'
_exptl_crystal_colour yellow
_exptl_crystal_density_diffrn 1.270
_exptl_crystal_density_meas ?
_exptl_crystal_density_method 'not measured'
_exptl_crystal_description block
_exptl_crystal_F_000 700
_exptl_crystal_size_max 0.044
_exptl_crystal_size_mid 0.035
_exptl_crystal_size_min 0.018
_refine_diff_density_max 1.134
_refine_diff_density_min -1.260
_refine_diff_density_rms 0.110
_refine_ls_extinction_coef 0.037(4)
_refine_ls_extinction_expression Fc^*^=kFc[1+0.001xFc^2^\l^3^/sin(2\q)]^-1/4^
_refine_ls_extinction_method SHELXL
_refine_ls_goodness_of_fit_ref 1.026
_refine_ls_hydrogen_treatment constr
_refine_ls_matrix_type full
_refine_ls_number_parameters 412
_refine_ls_number_reflns 14063
_refine_ls_number_restraints 0
_refine_ls_restrained_S_all 1.026
_refine_ls_R_factor_all 0.1225
_refine_ls_R_factor_gt 0.0670
_refine_ls_shift/su_max 0.051
_refine_ls_shift/su_mean 0.002
_refine_ls_structure_factor_coef Fsqd
_refine_ls_weighting_details 'w=1/[\s^2^(Fo^2^)+(0.1199P)^2^] where P=(Fo^2^+2Fc^2^)/3'
_refine_ls_weighting_scheme calc
_refine_ls_wR_factor_gt 0.1831
_refine_ls_wR_factor_ref 0.2155
_reflns_Friedel_coverage 0.000
_reflns_number_gt 7851
_reflns_number_total 14063
_reflns_threshold_expression 'I > 2\s(I)'
_cod_data_source_file d1sc02210e2.cif
_cod_data_source_block P0827-1
_cod_depositor_comments
;
The following automatic conversions were performed:

data item '_exptl_crystal_density_meas' value 'not measured' was
changed to '?' -- the value is perceived as not measured.

Automatic conversion script
Id: cif_fix_values 7556 2019-12-06 15:28:31Z antanas 
;
_cod_database_code 1563594
_shelx_space_group_comment
;
The symmetry employed for this shelxl refinement is uniquely defined
by the following loop, which should always be used as a source of
symmetry information in preference to the above space-group names.
They are only intended as comments.
;
_shelx_estimated_absorpt_t_min 0.970
_shelx_estimated_absorpt_t_max 0.988
_shelxl_version_number 2013-4

loop_
_space_group_symop_operation_xyz
'x, y, z'
'-x, -y, -z'

loop_
_atom_site_label
_atom_site_type_symbol
_atom_site_fract_x
_atom_site_fract_y
_atom_site_fract_z
_atom_site_U_iso_or_equiv
_atom_site_adp_type
_atom_site_occupancy
_atom_site_site_symmetry_order
_atom_site_calc_flag
_atom_site_refinement_flags_posn
_atom_site_refinement_flags_adp
_atom_site_refinement_flags_occupancy
_atom_site_disorder_assembly
_atom_site_disorder_group
C1 C 0.47059(19) 0.7035(2) 0.85902(18) 0.0255(4) Uani 1 1 d . . . . .
C2 C 0.40653(19) 0.7234(2) 0.93305(19) 0.0269(4) Uani 1 1 d . . . . .
C3 C 0.4548(2) 0.7007(2) 1.02408(19) 0.0286(5) Uani 1 1 d . . . . .
H3 H 0.4097 0.7158 1.0726 0.034 Uiso 1 1 calc R U . . .
C4 C 0.5680(2) 0.6565(2) 1.04533(19) 0.0284(5) Uani 1 1 d . . . . .
C5 C 0.6289(2) 0.6326(2) 0.9698(2) 0.0296(5) Uani 1 1 d . . . . .
H5 H 0.7054 0.6003 0.9823 0.035 Uiso 1 1 calc R U . . .
C6 C 0.58400(19) 0.6535(2) 0.87792(19) 0.0269(4) Uani 1 1 d . . . . .
C7 C 0.6546(2) 0.6206(2) 0.7989(2) 0.0296(5) Uani 1 1 d . . . . .
C8 C 0.5908(2) 0.6571(2) 0.7067(2) 0.0291(5) Uani 1 1 d . . . . .
C9 C 0.6405(2) 0.6330(2) 0.6246(2) 0.0326(5) Uani 1 1 d . . . . .
H9 H 0.7124 0.5926 0.6281 0.039 Uiso 1 1 calc R U . . .
C10 C 0.5907(2) 0.6650(2) 0.5381(2) 0.0342(5) Uani 1 1 d . . . . .
C11 C 0.4854(2) 0.7242(2) 0.5343(2) 0.0336(5) Uani 1 1 d . . . . .
H11 H 0.4492 0.7471 0.4763 0.040 Uiso 1 1 calc R U . . .
C12 C 0.4322(2) 0.7503(2) 0.6142(2) 0.0300(5) Uani 1 1 d . . . . .
C13 C 0.4820(2) 0.7143(2) 0.70049(19) 0.0282(5) Uani 1 1 d . . . . .
C14 C 0.6202(2) 0.6307(2) 1.1432(2) 0.0334(5) Uani 1 1 d . . . . .
H14A H 0.5812 0.6762 1.1946 0.050 Uiso 1 1 calc R U . . .
H14B H 0.7099 0.6565 1.1696 0.050 Uiso 1 1 calc R U . . .
H14C H 0.6035 0.5428 1.1293 0.050 Uiso 1 1 calc R U . . .
C15 C 0.6488(3) 0.6340(3) 0.4518(2) 0.0416(6) Uani 1 1 d . . . . .
H15A H 0.6280 0.5462 0.4114 0.062 Uiso 1 1 calc R U . . .
H15B H 0.7391 0.6546 0.4809 0.062 Uiso 1 1 calc R U . . .
H15C H 0.6171 0.6810 0.4071 0.062 Uiso 1 1 calc R U . . .
C16 C 0.6606(2) 0.4815(2) 0.7636(2) 0.0370(6) Uani 1 1 d . . . . .
H16A H 0.5763 0.4373 0.7343 0.056 Uiso 1 1 calc R U . . .
H16B H 0.7054 0.4597 0.8228 0.056 Uiso 1 1 calc R U . . .
H16C H 0.7038 0.4589 0.7112 0.056 Uiso 1 1 calc R U . . .
C17 C 0.7895(2) 0.6870(3) 0.8486(2) 0.0372(6) Uani 1 1 d . . . . .
H17A H 0.8340 0.6658 0.7970 0.056 Uiso 1 1 calc R U . . .
H17B H 0.8315 0.6613 0.9063 0.056 Uiso 1 1 calc R U . . .
H17C H 0.7882 0.7757 0.8738 0.056 Uiso 1 1 calc R U . . .
C18 C 0.1361(2) 0.6591(2) 0.8655(2) 0.0353(5) Uani 1 1 d . . . . .
H18 H 0.0561 0.6936 0.8499 0.042 Uiso 1 1 calc R U . . .
C19 C 0.1394(2) 0.6110(3) 0.9524(2) 0.0402(6) Uani 1 1 d . . . . .
H19A H 0.0653 0.5520 0.9321 0.060 Uiso 1 1 calc R U . . .
H19B H 0.1414 0.6793 1.0147 0.060 Uiso 1 1 calc R U . . .
H19C H 0.2136 0.5705 0.9662 0.060 Uiso 1 1 calc R U . . .
C20 C 0.1361(3) 0.5559(3) 0.7662(2) 0.0433(7) Uani 1 1 d . . . . .
H20A H 0.2170 0.5261 0.7761 0.065 Uiso 1 1 calc R U . . .
H20B H 0.1198 0.5873 0.7092 0.065 Uiso 1 1 calc R U . . .
H20C H 0.0714 0.4885 0.7501 0.065 Uiso 1 1 calc R U . . .
C21 C 0.2554(2) 0.9003(2) 1.01697(19) 0.0300(5) Uani 1 1 d . . . . .
H21 H 0.2781 0.8650 1.0731 0.036 Uiso 1 1 calc R U . . .
C22 C 0.1262(2) 0.9385(3) 1.0095(2) 0.0355(6) Uani 1 1 d . . . . .
H22A H 0.1281 1.0020 1.0746 0.053 Uiso 1 1 calc R U . . .
H22B H 0.0674 0.8673 0.9959 0.053 Uiso 1 1 calc R U . . .
H22C H 0.1003 0.9708 0.9532 0.053 Uiso 1 1 calc R U . . .
C23 C 0.3521(2) 1.0108(2) 1.0461(2) 0.0367(6) Uani 1 1 d . . . . .
H23A H 0.3311 1.0484 0.9930 0.055 Uiso 1 1 calc R U . . .
H23B H 0.4342 0.9839 1.0514 0.055 Uiso 1 1 calc R U . . .
H23C H 0.3531 1.0708 1.1125 0.055 Uiso 1 1 calc R U . . .
C24 C 0.1809(3) 0.7547(3) 0.4954(2) 0.0474(7) Uani 1 1 d . . . . .
H24 H 0.2219 0.7488 0.4411 0.057 Uiso 1 1 calc R U . . .
C25 C 0.0713(3) 0.8292(5) 0.4778(3) 0.0781(14) Uani 1 1 d . . . . .
H25A H 0.0094 0.7840 0.4114 0.117 Uiso 1 1 calc R U . . .
H25B H 0.1016 0.9086 0.4775 0.117 Uiso 1 1 calc R U . . .
H25C H 0.0334 0.8421 0.5332 0.117 Uiso 1 1 calc R U . . .
C26 C 0.1390(3) 0.6274(4) 0.4851(3) 0.0678(11) Uani 1 1 d . . . . .
H26A H 0.0870 0.6302 0.5298 0.102 Uiso 1 1 calc R U . . .
H26B H 0.2114 0.5870 0.5054 0.102 Uiso 1 1 calc R U . . .
H26C H 0.0910 0.5814 0.4133 0.102 Uiso 1 1 calc R U . . .
C27 C 0.3427(3) 0.9876(3) 0.6337(3) 0.0580(9) Uani 1 1 d . . . . .
H27A H 0.2692 1.0320 0.6385 0.070 Uiso 0.823(7) 1 calc R U P A 1
H27B H 0.3934 0.9710 0.5850 0.070 Uiso 0.177(7) 1 calc R U P A 2
C28 C 0.4461(3) 1.0494(3) 0.7350(3) 0.0650(11) Uani 1 1 d . . . . .
H28A H 0.5153 1.0007 0.7376 0.098 Uiso 1 1 calc R U . . .
H28B H 0.4145 1.0554 0.7930 0.098 Uiso 1 1 calc R U . . .
H28C H 0.4749 1.1316 0.7395 0.098 Uiso 1 1 calc R U . . .
C30 C 0.1283(2) 0.8967(3) 0.7516(2) 0.0376(6) Uani 1 1 d . . . . .
C31 C 0.0063(2) 0.8250(3) 0.7085(2) 0.0408(6) Uani 1 1 d . . . . .
H31 H 0.0008 0.7383 0.6860 0.049 Uiso 1 1 calc R U . . .
C32 C -0.1020(2) 0.8778(3) 0.6987(2) 0.0410(6) Uani 1 1 d . . . . .
H32 H -0.1801 0.8277 0.6701 0.049 Uiso 1 1 calc R U . . .
C33 C -0.0961(3) 1.0049(3) 0.7311(2) 0.0395(6) Uani 1 1 d . . . . .
C34 C -0.2081(3) 1.0636(3) 0.7215(2) 0.0452(7) Uani 1 1 d . . . . .
H34 H -0.2869 1.0149 0.6933 0.054 Uiso 1 1 calc R U . . .
C35 C -0.2010(3) 1.1866(3) 0.7523(2) 0.0468(7) Uani 1 1 d . . . . .
H35 H -0.2748 1.2241 0.7453 0.056 Uiso 1 1 calc R U . . .
C36 C -0.0841(3) 1.2603(3) 0.7952(2) 0.0443(7) Uani 1 1 d . . . . .
H36 H -0.0803 1.3469 0.8168 0.053 Uiso 1 1 calc R U . . .
C37 C 0.0244(3) 1.2079(3) 0.8059(2) 0.0410(6) Uani 1 1 d . . . . .
H37 H 0.1023 1.2583 0.8346 0.049 Uiso 1 1 calc R U . . .
C38 C 0.0193(2) 1.0800(3) 0.7742(2) 0.0376(6) Uani 1 1 d . . . . .
C39 C 0.1300(2) 1.0208(3) 0.7832(2) 0.0378(6) Uani 1 1 d . . . . .
H39 H 0.2081 1.0709 0.8126 0.045 Uiso 1 1 calc R U . . .
C29A C 0.3802(5) 1.0031(4) 0.5494(4) 0.0609(13) Uani 0.823(7) 1 d . . P A 1
H29A H 0.3950 1.0906 0.5610 0.091 Uiso 0.823(7) 1 calc R U P A 1
H29B H 0.3143 0.9627 0.4843 0.091 Uiso 0.823(7) 1 calc R U P A 1
H29C H 0.4564 0.9665 0.5461 0.091 Uiso 0.823(7) 1 calc R U P A 1
C29B C 0.2356(15) 1.0490(14) 0.5757(13) 0.041(4) Uani 0.177(7) 1 d . . P A 2
H29D H 0.1604 1.0382 0.5946 0.061 Uiso 0.177(7) 1 calc R U P A 2
H29E H 0.2180 1.0099 0.5010 0.061 Uiso 0.177(7) 1 calc R U P A 2
H29F H 0.2630 1.1367 0.5960 0.061 Uiso 0.177(7) 1 calc R U P A 2
N1 N 0.41992(17) 0.73695(18) 0.77438(16) 0.0276(4) Uani 1 1 d . . . . .
Ni1 Ni 0.27275(3) 0.81678(3) 0.76160(2) 0.02946(11) Uani 1 1 d . . . . .
P1 P 0.26194(5) 0.78287(6) 0.89770(5) 0.02748(14) Uani 1 1 d . . . . .
P2 P 0.29817(6) 0.82973(6) 0.62190(5) 0.03191(15) Uani 1 1 d . . . . .

loop_
_atom_site_aniso_label
_atom_site_aniso_U_11
_atom_site_aniso_U_22
_atom_site_aniso_U_33
_atom_site_aniso_U_23
_atom_site_aniso_U_13
_atom_site_aniso_U_12
C1 0.0203(9) 0.0191(9) 0.0316(11) 0.0031(9) 0.0059(8) 0.0041(8)
C2 0.0180(8) 0.0244(10) 0.0355(12) 0.0069(10) 0.0077(8) 0.0083(8)
C3 0.0211(9) 0.0254(11) 0.0359(12) 0.0056(10) 0.0094(9) 0.0052(8)
C4 0.0205(9) 0.0235(10) 0.0352(12) 0.0059(10) 0.0040(9) 0.0040(8)
C5 0.0194(9) 0.0263(11) 0.0397(13) 0.0081(10) 0.0076(9) 0.0081(8)
C6 0.0191(8) 0.0222(10) 0.0366(12) 0.0068(10) 0.0081(9) 0.0055(8)
C7 0.0210(9) 0.0271(11) 0.0395(13) 0.0075(10) 0.0117(9) 0.0095(8)
C8 0.0223(9) 0.0243(10) 0.0370(13) 0.0048(10) 0.0104(9) 0.0038(8)
C9 0.0279(11) 0.0265(11) 0.0409(14) 0.0059(11) 0.0137(10) 0.0046(9)
C10 0.0334(12) 0.0287(12) 0.0367(13) 0.0030(11) 0.0150(11) 0.0023(10)
C11 0.0348(12) 0.0280(12) 0.0338(13) 0.0052(11) 0.0107(10) 0.0034(10)
C12 0.0270(10) 0.0247(11) 0.0349(12) 0.0055(10) 0.0099(9) 0.0054(9)
C13 0.0242(9) 0.0216(10) 0.0342(12) 0.0032(10) 0.0097(9) 0.0036(8)
C14 0.0261(10) 0.0302(12) 0.0410(14) 0.0117(11) 0.0063(10) 0.0070(9)
C15 0.0396(14) 0.0414(15) 0.0411(15) 0.0050(13) 0.0196(12) 0.0029(12)
C16 0.0383(13) 0.0294(12) 0.0465(15) 0.0119(12) 0.0184(12) 0.0142(11)
C17 0.0193(9) 0.0430(15) 0.0508(16) 0.0160(13) 0.0133(10) 0.0072(10)
C18 0.0187(9) 0.0351(13) 0.0428(14) 0.0074(12) 0.0029(9) 0.0026(9)
C19 0.0287(11) 0.0374(14) 0.0494(17) 0.0114(13) 0.0090(11) -0.0017(11)
C20 0.0336(13) 0.0351(14) 0.0461(16) 0.0055(14) -0.0008(12) 0.0014(11)
C21 0.0217(9) 0.0328(12) 0.0330(12) 0.0067(11) 0.0095(9) 0.0099(9)
C22 0.0255(10) 0.0409(14) 0.0418(14) 0.0112(12) 0.0154(10) 0.0155(10)
C23 0.0290(11) 0.0313(12) 0.0460(15) 0.0069(12) 0.0132(11) 0.0084(10)
C24 0.0341(13) 0.067(2) 0.0348(14) 0.0127(15) 0.0061(11) 0.0136(14)
C25 0.0496(19) 0.139(4) 0.048(2) 0.036(2) 0.0099(16) 0.044(2)
C26 0.057(2) 0.066(3) 0.047(2) -0.009(2) 0.0023(17) -0.0212(19)
C27 0.0506(18) 0.0396(17) 0.085(3) 0.0299(18) 0.0120(18) 0.0120(14)
C28 0.0475(18) 0.0338(16) 0.093(3) 0.0068(19) 0.0076(19) 0.0031(14)
C30 0.0351(12) 0.0474(15) 0.0360(13) 0.0183(12) 0.0136(11) 0.0236(12)
C31 0.0304(12) 0.0468(16) 0.0456(16) 0.0182(14) 0.0086(11) 0.0134(11)
C32 0.0289(11) 0.0449(15) 0.0497(17) 0.0186(14) 0.0098(11) 0.0098(11)
C33 0.0365(13) 0.0451(16) 0.0402(15) 0.0170(13) 0.0141(11) 0.0073(12)
C34 0.0360(13) 0.0556(18) 0.0522(17) 0.0237(16) 0.0187(13) 0.0183(13)
C35 0.0387(14) 0.0601(19) 0.0500(17) 0.0230(15) 0.0198(13) 0.0292(14)
C36 0.0404(14) 0.0445(16) 0.0527(17) 0.0163(14) 0.0207(13) 0.0196(13)
C37 0.0361(13) 0.0417(15) 0.0481(16) 0.0154(14) 0.0170(12) 0.0128(12)
C38 0.0376(13) 0.0404(14) 0.0382(14) 0.0159(12) 0.0139(11) 0.0086(11)
C39 0.0330(12) 0.0407(14) 0.0415(15) 0.0138(13) 0.0141(11) 0.0134(11)
C29A 0.087(3) 0.043(2) 0.059(3) 0.025(2) 0.024(2) 0.008(2)
C29B 0.055(9) 0.031(7) 0.048(9) 0.023(7) 0.020(8) 0.022(7)
N1 0.0215(8) 0.0270(9) 0.0335(10) 0.0089(9) 0.0085(8) 0.0104(7)
Ni1 0.02355(15) 0.03064(18) 0.03212(18) 0.00815(14) 0.00777(12) 0.01248(12)
P1 0.0180(2) 0.0281(3) 0.0332(3) 0.0070(3) 0.0069(2) 0.0087(2)
P2 0.0299(3) 0.0292(3) 0.0345(3) 0.0091(3) 0.0082(3) 0.0098(3)

loop_
_atom_type_symbol
_atom_type_description
_atom_type_scat_dispersion_real
_atom_type_scat_dispersion_imag
_atom_type_scat_source
C C 0.0034 0.0017 'International Tables Vol C Tables 4.2.6.8 and 6.1.1.4'
H H 0.0000 0.0000 'International Tables Vol C Tables 4.2.6.8 and 6.1.1.4'
N N 0.0066 0.0034 'International Tables Vol C Tables 4.2.6.8 and 6.1.1.4'
P P 0.1041 0.0961 'International Tables Vol C Tables 4.2.6.8 and 6.1.1.4'
Ni Ni 0.3437 1.1214 'International Tables Vol C Tables 4.2.6.8 and 6.1.1.4'

loop_
_geom_angle_atom_site_label_1
_geom_angle_atom_site_label_2
_geom_angle_atom_site_label_3
_geom_angle
_geom_angle_site_symmetry_1
_geom_angle_site_symmetry_3
_geom_angle_publ_flag
N1 C1 C2 117.53(18) . . ?
N1 C1 C6 124.6(2) . . ?
C2 C1 C6 117.9(2) . . ?
C3 C2 C1 121.60(19) . . ?
C3 C2 P1 125.11(17) . . ?
C1 C2 P1 113.28(18) . . ?
C2 C3 C4 121.0(2) . . ?
C3 C4 C5 117.0(2) . . ?
C3 C4 C14 121.3(2) . . ?
C5 C4 C14 121.7(2) . . ?
C6 C5 C4 123.8(2) . . ?
C5 C6 C1 118.5(2) . . ?
C5 C6 C7 120.00(19) . . ?
C1 C6 C7 121.5(2) . . ?
C6 C7 C8 110.47(17) . . ?
C6 C7 C16 108.8(2) . . ?
C8 C7 C16 110.2(2) . . ?
C6 C7 C17 110.1(2) . . ?
C8 C7 C17 109.5(2) . . ?
C16 C7 C17 107.85(19) . . ?
C9 C8 C13 118.2(2) . . ?
C9 C8 C7 119.4(2) . . ?
C13 C8 C7 122.4(2) . . ?
C10 C9 C8 123.7(2) . . ?
C11 C10 C9 117.4(2) . . ?
C11 C10 C15 122.1(3) . . ?
C9 C10 C15 120.5(2) . . ?
C10 C11 C12 121.1(3) . . ?
C11 C12 C13 120.8(2) . . ?
C11 C12 P2 126.3(2) . . ?
C13 C12 P2 112.94(17) . . ?
N1 C13 C8 123.7(2) . . ?
N1 C13 C12 117.69(19) . . ?
C8 C13 C12 118.6(2) . . ?
C19 C18 C20 111.7(2) . . ?
C19 C18 P1 114.39(18) . . ?
C20 C18 P1 109.04(19) . . ?
C22 C21 C23 111.2(2) . . ?
C22 C21 P1 112.74(18) . . ?
C23 C21 P1 109.46(16) . . ?
C26 C24 C25 112.2(3) . . ?
C26 C24 P2 109.2(2) . . ?
C25 C24 P2 112.3(2) . . ?
C29A C27 C28 109.4(3) . . ?
C28 C27 C29B 128.0(7) . . ?
C29A C27 P2 116.5(3) . . ?
C28 C27 P2 109.0(2) . . ?
C29B C27 P2 115.4(6) . . ?
C39 C30 C31 115.8(2) . . ?
C39 C30 Ni1 124.1(2) . . ?
C31 C30 Ni1 120.1(2) . . ?
C32 C31 C30 122.8(3) . . ?
C31 C32 C33 119.6(3) . . ?
C32 C33 C38 120.6(2) . . ?
C32 C33 C34 121.2(3) . . ?
C38 C33 C34 118.2(3) . . ?
C35 C34 C33 120.5(3) . . ?
C34 C35 C36 120.3(2) . . ?
C37 C36 C35 120.9(3) . . ?
C36 C37 C38 119.8(3) . . ?
C37 C38 C33 120.2(2) . . ?
C37 C38 C39 121.9(3) . . ?
C33 C38 C39 117.8(2) . . ?
C30 C39 C38 123.4(3) . . ?
C1 N1 C13 117.18(18) . . ?
C1 N1 Ni1 121.34(15) . . ?
C13 N1 Ni1 121.45(16) . . ?
C30 Ni1 N1 178.98(10) . . ?
C30 Ni1 P1 92.84(9) . . ?
N1 Ni1 P1 86.31(7) . . ?
C30 Ni1 P2 94.42(9) . . ?
N1 Ni1 P2 86.46(7) . . ?
P1 Ni1 P2 172.10(2) . . ?
C2 P1 C21 105.19(11) . . ?
C2 P1 C18 107.15(11) . . ?
C21 P1 C18 105.82(12) . . ?
C2 P1 Ni1 100.83(8) . . ?
C21 P1 Ni1 125.21(9) . . ?
C18 P1 Ni1 111.21(10) . . ?
C12 P2 C27 106.86(14) . . ?
C12 P2 C24 104.97(13) . . ?
C27 P2 C24 107.90(17) . . ?
C12 P2 Ni1 101.30(9) . . ?
C27 P2 Ni1 112.82(14) . . ?
C24 P2 Ni1 121.56(11) . . ?

loop_
_geom_bond_atom_site_label_1
_geom_bond_atom_site_label_2
_geom_bond_distance
_geom_bond_site_symmetry_2
_geom_bond_publ_flag
C1 N1 1.381(3) . ?
C1 C2 1.412(3) . ?
C1 C6 1.420(3) . ?
C2 C3 1.389(3) . ?
C2 P1 1.805(2) . ?
C3 C4 1.389(3) . ?
C4 C5 1.402(3) . ?
C4 C14 1.502(4) . ?
C5 C6 1.384(4) . ?
C6 C7 1.523(3) . ?
C7 C8 1.525(4) . ?
C7 C16 1.543(3) . ?
C7 C17 1.551(3) . ?
C8 C9 1.398(3) . ?
C8 C13 1.413(3) . ?
C9 C10 1.393(4) . ?
C10 C11 1.391(3) . ?
C10 C15 1.511(4) . ?
C11 C12 1.396(3) . ?
C12 C13 1.418(4) . ?
C12 P2 1.811(2) . ?
C13 N1 1.392(3) . ?
C18 C19 1.524(4) . ?
C18 C20 1.538(4) . ?
C18 P1 1.845(3) . ?
C21 C22 1.527(3) . ?
C21 C23 1.531(4) . ?
C21 P1 1.834(2) . ?
C24 C26 1.492(5) . ?
C24 C25 1.547(4) . ?
C24 P2 1.844(3) . ?
C27 C29A 1.454(6) . ?
C27 C28 1.528(5) . ?
C27 C29B 1.602(14) . ?
C27 P2 1.834(3) . ?
C30 C39 1.366(4) . ?
C30 C31 1.452(4) . ?
C30 Ni1 1.900(2) . ?
C31 C32 1.381(3) . ?
C32 C33 1.394(4) . ?
C33 C38 1.410(4) . ?
C33 C34 1.453(4) . ?
C34 C35 1.348(4) . ?
C35 C36 1.416(4) . ?
C36 C37 1.381(3) . ?
C37 C38 1.403(4) . ?
C38 C39 1.444(3) . ?
N1 Ni1 1.9262(18) . ?
Ni1 P1 2.1581(8) . ?
Ni1 P2 2.1627(9) . ?
